data_4069950
loop_
_publ_author_name
'Tse, Sunny Kai San'
'Guo, Tongxun'
'Sung, Herman Ho-Yung'
'Williams, Ian Duncan'
'Lin, Zhenyang'
'Jia, Guochen'

_publ_section_title
;
 Synthesis of Monosubstituted Cyclopentadienyl Ruthenium Complexes from
 the Reactions of 6-Substituted Fulvenes with RuHCl(PPh3)3
;
_journal_issue 18
_journal_name_full Organometallics
_journal_page_first 5529
_journal_paper_doi 10.1021/om900527v
_journal_volume 28
_journal_year 2009
_chemical_formula_sum 'C50 H43 Cl P2 Ru'
_chemical_formula_weight 842.30
_chemical_name_systematic
; 
 ? 
;
_space_group_IT_number 14
_symmetry_cell_setting monoclinic
_symmetry_space_group_name_Hall '-P 2ybc'
_symmetry_space_group_name_H-M 'P 1 21/c 1'
_atom_sites_solution_hydrogens geom
_atom_sites_solution_primary direct
_atom_sites_solution_secondary difmap
_audit_creation_method SHELXL-97
_cell_angle_alpha 90.00
_cell_angle_beta 97.272(2)
_cell_angle_gamma 90.00
_cell_formula_units_Z 4
_cell_length_a 15.2938(17)
_cell_length_b 23.070(3)
_cell_length_c 11.2784(12)
_cell_measurement_reflns_used 1550
_cell_measurement_temperature 173(2)
_cell_measurement_theta_max 20.47
_cell_measurement_theta_min 2.29
_cell_volume 3947.3(8)
_computing_structure_refinement 'SHELXL-97 (Sheldrick, 1997)'
_computing_structure_solution 'SHELXS-97 (Sheldrick, 1990)'
_diffrn_ambient_temperature 173(2)
_diffrn_measured_fraction_theta_full 0.991
_diffrn_measured_fraction_theta_max 0.991
_diffrn_radiation_monochromator graphite
_diffrn_radiation_source 'fine-focus sealed tube'
_diffrn_radiation_type MoK\a
_diffrn_radiation_wavelength 0.71073
_diffrn_reflns_av_R_equivalents 0.1035
_diffrn_reflns_av_sigmaI/netI 0.1402
_diffrn_reflns_limit_h_max 18
_diffrn_reflns_limit_h_min -18
_diffrn_reflns_limit_k_max 26
_diffrn_reflns_limit_k_min -28
_diffrn_reflns_limit_l_max 13
_diffrn_reflns_limit_l_min -13
_diffrn_reflns_number 21658
_diffrn_reflns_theta_full 25.00
_diffrn_reflns_theta_max 26.00
_diffrn_reflns_theta_min 1.34
_exptl_absorpt_coefficient_mu 0.582
_exptl_absorpt_correction_T_max 1.00
_exptl_absorpt_correction_T_min 0.87
_exptl_absorpt_correction_type multi-scan
_exptl_absorpt_process_details SADABS
_exptl_crystal_colour orange
_exptl_crystal_density_diffrn 1.417
_exptl_crystal_density_method 'not measured'
_exptl_crystal_description needle
_exptl_crystal_F_000 1736
_exptl_crystal_size_max 0.40
_exptl_crystal_size_mid 0.04
_exptl_crystal_size_min 0.03
_refine_diff_density_max 0.603
_refine_diff_density_min -0.553
_refine_diff_density_rms 0.090
_refine_ls_extinction_method none
_refine_ls_goodness_of_fit_ref 0.977
_refine_ls_hydrogen_treatment constr
_refine_ls_matrix_type full
_refine_ls_number_parameters 487
_refine_ls_number_reflns 7683
_refine_ls_number_restraints 0
_refine_ls_restrained_S_all 0.977
_refine_ls_R_factor_all 0.1226
_refine_ls_R_factor_gt 0.0515
_refine_ls_shift/su_max 0.001
_refine_ls_shift/su_mean 0.000
_refine_ls_structure_factor_coef Fsqd
_refine_ls_weighting_details
; calc 
 [0.00000+1.00000exp(1.00(sin\q/\l)^2^)]/ 
   [\s^2^(Fo^2^)+0.0000+0.0000*P+(0.0130P)^2^+0.0000sin\q/\l] 
 where P = 0.33333Fo^2^ + 0.66667Fc^2^ 
;
_refine_ls_weighting_scheme calc
_refine_ls_wR_factor_gt 0.0672
_refine_ls_wR_factor_ref 0.0777
_reflns_number_gt 4332
_reflns_number_total 7683
_reflns_threshold_expression >2sigma(I)
_cod_data_source_file om900527v_si_001.cif
_cod_data_source_block tse10_Complex2
_cod_depositor_comments
;
The following automatic conversions were performed:

'_symmetry_cell_setting' value 'Monoclinic' changed to 'monoclinic'
according to /home/saulius/struct/CIF-dictionaries/cif_core.dic
dictionary named 'cif_core.dic' version 2.4.2 from 2011-04-26.

Automatic conversion script
Id: cif_fix_values 1715 2011-07-08 13:25:40Z adriana 
;
_cod_original_cell_volume 3947.3(7)
_cod_original_sg_symbol_H-M P2(1)/c
_cod_database_code 4069950

loop_
_symmetry_equiv_pos_as_xyz
'x, y, z'
'-x, y+1/2, -z+1/2'
'-x, -y, -z'
'x, -y-1/2, z-1/2'

loop_
_atom_site_label
_atom_site_type_symbol
_atom_site_fract_x
_atom_site_fract_y
_atom_site_fract_z
_atom_site_U_iso_or_equiv
_atom_site_adp_type
_atom_site_occupancy
_atom_site_symmetry_multiplicity
_atom_site_calc_flag
_atom_site_refinement_flags
Ru1 Ru 0.27771(2) 0.475644(14) 0.68198(3) 0.02109(10) Uani 1 1 d .
Cl1 Cl 0.17336(7) 0.45979(4) 0.50315(10) 0.0301(3) Uani 1 1 d .
P1 P 0.16038(7) 0.47329(5) 0.79074(9) 0.0224(3) Uani 1 1 d .
P2 P 0.32092(7) 0.37869(5) 0.69436(10) 0.0219(3) Uani 1 1 d .
C1 C 0.3557(3) 0.53911(16) 0.5850(4) 0.0266(11) Uani 1 1 d .
C2 C 0.2981(3) 0.56846(17) 0.6545(4) 0.0314(12) Uani 1 1 d .
H2A H 0.2515 0.5970 0.6236 0.038 Uiso 1 1 calc R
C3 C 0.3234(3) 0.55443(17) 0.7764(4) 0.0312(12) Uani 1 1 d .
H3A H 0.2987 0.5718 0.8463 0.037 Uiso 1 1 calc R
C4 C 0.3943(3) 0.51438(17) 0.7816(4) 0.0298(11) Uani 1 1 d .
H4A H 0.4284 0.4985 0.8560 0.036 Uiso 1 1 calc R
C5 C 0.4140(3) 0.50624(17) 0.6644(4) 0.0328(12) Uani 1 1 d .
H5A H 0.4628 0.4814 0.6413 0.039 Uiso 1 1 calc R
C6 C 0.3543(3) 0.54255(18) 0.4508(4) 0.0369(13) Uani 1 1 d .
H6A H 0.4088 0.5243 0.4297 0.044 Uiso 1 1 calc R
H6B H 0.3040 0.5192 0.4131 0.044 Uiso 1 1 calc R
C7 C 0.3473(3) 0.60162(19) 0.3972(4) 0.0361(12) Uani 1 1 d .
H7A H 0.3807 0.6320 0.4377 0.043 Uiso 1 1 calc R
C8 C 0.2975(3) 0.61381(19) 0.2970(4) 0.0365(12) Uani 1 1 d .
H8A H 0.2638 0.5824 0.2609 0.044 Uiso 1 1 calc R
C9 C 0.2865(3) 0.6693(2) 0.2328(5) 0.0327(12) Uani 1 1 d .
C10 C 0.3159(3) 0.7212(2) 0.2820(5) 0.0424(13) Uani 1 1 d .
H10A H 0.3455 0.7223 0.3612 0.051 Uiso 1 1 calc R
C11 C 0.3025(4) 0.7718(2) 0.2170(5) 0.0565(17) Uani 1 1 d .
H11A H 0.3229 0.8075 0.2522 0.068 Uiso 1 1 calc R
C12 C 0.2601(4) 0.7712(2) 0.1018(5) 0.0622(17) Uani 1 1 d .
H12A H 0.2510 0.8063 0.0578 0.075 Uiso 1 1 calc R
C13 C 0.2310(4) 0.7197(2) 0.0514(5) 0.0605(17) Uani 1 1 d .
H13A H 0.2019 0.7186 -0.0282 0.073 Uiso 1 1 calc R
C14 C 0.2445(3) 0.6693(2) 0.1175(5) 0.0500(15) Uani 1 1 d .
H14A H 0.2242 0.6336 0.0822 0.060 Uiso 1 1 calc R
C15 C 0.1062(3) 0.54532(17) 0.7794(4) 0.0279(11) Uani 1 1 d .
C16 C 0.0765(3) 0.56713(18) 0.6667(4) 0.0338(12) Uani 1 1 d .
H16A H 0.0819 0.5447 0.5974 0.041 Uiso 1 1 calc R
C17 C 0.0389(3) 0.62180(19) 0.6561(5) 0.0455(14) Uani 1 1 d .
H17A H 0.0173 0.6364 0.5792 0.055 Uiso 1 1 calc R
C18 C 0.0326(3) 0.6550(2) 0.7553(5) 0.0456(15) Uani 1 1 d .
H18A H 0.0069 0.6925 0.7468 0.055 Uiso 1 1 calc R
C19 C 0.0633(3) 0.63423(19) 0.8672(5) 0.0422(14) Uani 1 1 d .
H19A H 0.0592 0.6576 0.9357 0.051 Uiso 1 1 calc R
C20 C 0.1003(3) 0.57934(17) 0.8807(4) 0.0311(11) Uani 1 1 d .
H20A H 0.1215 0.5650 0.9580 0.037 Uiso 1 1 calc R
C21 C 0.1833(3) 0.46460(16) 0.9534(4) 0.0264(11) Uani 1 1 d .
C22 C 0.1157(3) 0.45488(16) 1.0241(4) 0.0316(11) Uani 1 1 d .
H22A H 0.0567 0.4512 0.9868 0.038 Uiso 1 1 calc R
C23 C 0.1329(3) 0.45063(18) 1.1458(4) 0.0374(13) Uani 1 1 d .
H23A H 0.0862 0.4440 1.1921 0.045 Uiso 1 1 calc R
C24 C 0.2179(3) 0.45601(17) 1.2007(4) 0.0378(13) Uani 1 1 d .
H24A H 0.2299 0.4526 1.2852 0.045 Uiso 1 1 calc R
C25 C 0.2860(3) 0.46637(18) 1.1340(4) 0.0373(12) Uani 1 1 d .
H25A H 0.3447 0.4704 1.1722 0.045 Uiso 1 1 calc R
C26 C 0.2678(3) 0.47081(17) 1.0097(4) 0.0282(10) Uani 1 1 d .
H26A H 0.3145 0.4782 0.9636 0.034 Uiso 1 1 calc R
C27 C 0.0691(3) 0.42228(17) 0.7554(4) 0.0241(11) Uani 1 1 d .
C28 C -0.0079(3) 0.43582(19) 0.6819(4) 0.0325(12) Uani 1 1 d .
H28A H -0.0151 0.4737 0.6492 0.039 Uiso 1 1 calc R
C29 C -0.0739(3) 0.3959(2) 0.6552(4) 0.0425(13) Uani 1 1 d .
H29A H -0.1255 0.4060 0.6034 0.051 Uiso 1 1 calc R
C30 C -0.0649(3) 0.3406(2) 0.7042(5) 0.0475(15) Uani 1 1 d .
H30A H -0.1107 0.3129 0.6872 0.057 Uiso 1 1 calc R
C31 C 0.0114(3) 0.3264(2) 0.7779(4) 0.0434(14) Uani 1 1 d .
H31A H 0.0182 0.2886 0.8110 0.052 Uiso 1 1 calc R
C32 C 0.0774(3) 0.36666(17) 0.8038(4) 0.0299(11) Uani 1 1 d .
H32A H 0.1292 0.3564 0.8551 0.036 Uiso 1 1 calc R
C33 C 0.2493(3) 0.31437(17) 0.6785(4) 0.0239(10) Uani 1 1 d .
C34 C 0.1825(3) 0.31388(18) 0.5841(4) 0.0388(13) Uani 1 1 d .
H34A H 0.1693 0.3482 0.5388 0.047 Uiso 1 1 calc R
C35 C 0.1346(3) 0.2641(2) 0.5544(4) 0.0468(14) Uani 1 1 d .
H35A H 0.0890 0.2643 0.4889 0.056 Uiso 1 1 calc R
C36 C 0.1528(3) 0.2140(2) 0.6200(5) 0.0411(13) Uani 1 1 d .
H36A H 0.1203 0.1796 0.5991 0.049 Uiso 1 1 calc R
C37 C 0.2172(3) 0.21409(18) 0.7142(5) 0.0404(13) Uani 1 1 d .
H37A H 0.2287 0.1798 0.7603 0.048 Uiso 1 1 calc R
C38 C 0.2665(3) 0.26339(17) 0.7444(4) 0.0306(11) Uani 1 1 d .
H38A H 0.3121 0.2626 0.8100 0.037 Uiso 1 1 calc R
C39 C 0.3938(3) 0.36645(16) 0.8333(4) 0.0247(10) Uani 1 1 d .
C40 C 0.4838(3) 0.37720(17) 0.8420(4) 0.0315(11) Uani 1 1 d .
H40A H 0.5099 0.3847 0.7716 0.038 Uiso 1 1 calc R
C41 C 0.5353(3) 0.37713(18) 0.9506(4) 0.0403(13) Uani 1 1 d .
H41A H 0.5964 0.3856 0.9547 0.048 Uiso 1 1 calc R
C42 C 0.4992(3) 0.36471(18) 1.0549(4) 0.0396(13) Uani 1 1 d .
H42A H 0.5349 0.3650 1.1302 0.048 Uiso 1 1 calc R
C43 C 0.4110(3) 0.35206(17) 1.0469(4) 0.0340(12) Uani 1 1 d .
H43A H 0.3860 0.3421 1.1171 0.041 Uiso 1 1 calc R
C44 C 0.3579(3) 0.35356(16) 0.9382(4) 0.0282(11) Uani 1 1 d .
H44A H 0.2966 0.3458 0.9348 0.034 Uiso 1 1 calc R
C45 C 0.3882(3) 0.35710(17) 0.5771(4) 0.0232(10) Uani 1 1 d .
C46 C 0.3854(3) 0.38970(18) 0.4734(4) 0.0299(11) Uani 1 1 d .
H46A H 0.3520 0.4245 0.4661 0.036 Uiso 1 1 calc R
C47 C 0.4305(3) 0.37256(18) 0.3802(4) 0.0337(12) Uani 1 1 d .
H47A H 0.4287 0.3959 0.3106 0.040 Uiso 1 1 calc R
C48 C 0.4781(3) 0.32140(19) 0.3888(4) 0.0335(12) Uani 1 1 d .
H48A H 0.5093 0.3095 0.3252 0.040 Uiso 1 1 calc R
C49 C 0.4800(3) 0.28821(18) 0.4890(4) 0.0338(12) Uani 1 1 d .
H49A H 0.5113 0.2526 0.4940 0.041 Uiso 1 1 calc R
C50 C 0.4368(3) 0.30568(17) 0.5838(4) 0.0307(11) Uani 1 1 d .
H50A H 0.4403 0.2825 0.6538 0.037 Uiso 1 1 calc R

loop_
_atom_site_aniso_label
_atom_site_aniso_U_11
_atom_site_aniso_U_22
_atom_site_aniso_U_33
_atom_site_aniso_U_23
_atom_site_aniso_U_13
_atom_site_aniso_U_12
Ru1 0.02389(19) 0.02023(17) 0.01942(19) -0.00090(19) 0.00374(14) -0.00257(19)
Cl1 0.0344(7) 0.0338(7) 0.0215(6) 0.0007(5) 0.0009(5) 0.0006(5)
P1 0.0239(6) 0.0223(6) 0.0213(6) -0.0007(6) 0.0041(5) 0.0008(6)
P2 0.0231(6) 0.0227(6) 0.0200(7) -0.0009(5) 0.0034(5) -0.0024(5)
C1 0.024(2) 0.018(2) 0.039(3) -0.002(2) 0.011(2) -0.0113(19)
C2 0.037(3) 0.020(2) 0.038(3) -0.004(2) 0.007(2) -0.004(2)
C3 0.044(3) 0.021(2) 0.030(3) -0.006(2) 0.007(2) -0.015(2)
C4 0.030(3) 0.029(3) 0.030(3) -0.005(2) -0.001(2) -0.010(2)
C5 0.019(2) 0.031(3) 0.050(3) -0.007(2) 0.010(2) -0.009(2)
C6 0.044(3) 0.036(3) 0.033(3) 0.003(2) 0.016(3) -0.001(2)
C7 0.041(3) 0.032(3) 0.037(3) -0.001(2) 0.011(3) -0.012(2)
C8 0.038(3) 0.036(3) 0.036(3) -0.006(2) 0.008(3) -0.008(2)
C9 0.029(3) 0.031(3) 0.039(3) 0.004(2) 0.006(2) -0.002(2)
C10 0.051(3) 0.033(3) 0.041(4) 0.004(3) -0.003(3) -0.008(3)
C11 0.075(5) 0.030(3) 0.061(5) -0.005(3) -0.001(4) -0.009(3)
C12 0.087(5) 0.043(4) 0.052(4) 0.016(3) -0.006(4) -0.003(3)
C13 0.080(5) 0.054(4) 0.043(4) 0.010(3) -0.011(3) -0.012(3)
C14 0.062(4) 0.037(3) 0.048(4) 0.002(3) -0.003(3) -0.012(3)
C15 0.025(3) 0.027(2) 0.033(3) 0.000(2) 0.012(2) -0.002(2)
C16 0.037(3) 0.031(3) 0.035(3) 0.006(2) 0.015(3) 0.010(2)
C17 0.052(4) 0.040(3) 0.047(4) 0.017(3) 0.018(3) 0.015(3)
C18 0.054(4) 0.022(3) 0.063(4) 0.007(3) 0.014(3) 0.011(2)
C19 0.047(3) 0.030(3) 0.052(4) -0.007(3) 0.015(3) 0.003(2)
C20 0.033(3) 0.030(3) 0.030(3) 0.003(2) 0.002(2) 0.002(2)
C21 0.035(3) 0.020(2) 0.024(3) -0.005(2) 0.004(2) 0.000(2)
C22 0.040(3) 0.028(2) 0.027(3) 0.000(2) 0.007(2) -0.002(2)
C23 0.049(3) 0.036(3) 0.031(3) -0.009(2) 0.018(3) -0.010(2)
C24 0.061(4) 0.037(3) 0.014(3) -0.001(2) 0.000(3) -0.005(3)
C25 0.046(3) 0.039(3) 0.025(3) -0.004(2) -0.003(2) 0.005(2)
C26 0.034(3) 0.027(2) 0.024(3) 0.000(2) 0.004(2) 0.002(2)
C27 0.022(3) 0.028(2) 0.025(3) -0.003(2) 0.010(2) 0.002(2)
C28 0.029(3) 0.042(3) 0.027(3) 0.004(2) 0.006(2) -0.002(2)
C29 0.034(3) 0.061(4) 0.030(3) 0.002(3) -0.006(2) -0.007(3)
C30 0.037(3) 0.055(4) 0.051(4) -0.014(3) 0.008(3) -0.022(3)
C31 0.053(4) 0.035(3) 0.044(4) -0.001(3) 0.013(3) -0.008(3)
C32 0.032(3) 0.022(3) 0.035(3) 0.002(2) 0.003(2) 0.000(2)
C33 0.022(3) 0.027(2) 0.022(3) -0.003(2) 0.004(2) -0.0011(19)
C34 0.048(3) 0.027(3) 0.039(3) 0.004(2) -0.003(3) -0.007(2)
C35 0.052(4) 0.043(3) 0.041(4) -0.006(3) -0.008(3) -0.021(3)
C36 0.049(4) 0.028(3) 0.047(4) -0.008(3) 0.011(3) -0.017(3)
C37 0.045(3) 0.022(3) 0.055(4) 0.005(3) 0.010(3) -0.001(2)
C38 0.034(3) 0.030(3) 0.028(3) -0.002(2) 0.002(2) -0.001(2)
C39 0.030(3) 0.017(2) 0.025(3) 0.0006(19) -0.005(2) 0.001(2)
C40 0.038(3) 0.035(3) 0.020(3) -0.001(2) 0.000(2) -0.004(2)
C41 0.039(3) 0.036(3) 0.043(4) 0.000(3) -0.007(3) -0.012(2)
C42 0.051(4) 0.036(3) 0.027(3) 0.000(2) -0.017(3) 0.000(3)
C43 0.048(3) 0.032(3) 0.021(3) 0.003(2) -0.001(2) 0.004(2)
C44 0.025(3) 0.027(2) 0.032(3) -0.001(2) 0.004(2) 0.001(2)
C45 0.022(2) 0.028(2) 0.021(3) -0.002(2) 0.006(2) -0.0049(19)
C46 0.035(3) 0.029(3) 0.026(3) -0.001(2) 0.005(2) 0.003(2)
C47 0.039(3) 0.040(3) 0.023(3) 0.001(2) 0.006(2) -0.002(2)
C48 0.034(3) 0.038(3) 0.031(3) -0.015(2) 0.013(2) -0.004(2)
C49 0.038(3) 0.029(3) 0.036(3) -0.001(2) 0.008(3) -0.002(2)
C50 0.038(3) 0.025(2) 0.031(3) 0.005(2) 0.012(2) -0.001(2)

loop_
_atom_type_symbol
_atom_type_description
_atom_type_scat_dispersion_real
_atom_type_scat_dispersion_imag
_atom_type_scat_source
C C 0.0033 0.0016 'International Tables Vol C Tables 4.2.6.8 and 6.1.1.4'
H H 0.0000 0.0000 'International Tables Vol C Tables 4.2.6.8 and 6.1.1.4'
P P 0.1023 0.0942 'International Tables Vol C Tables 4.2.6.8 and 6.1.1.4'
Cl Cl 0.1484 0.1585 'International Tables Vol C Tables 4.2.6.8 and 6.1.1.4'
Ru Ru -1.2594 0.8363 'International Tables Vol C Tables 4.2.6.8 and 6.1.1.4'

loop_
_geom_angle_atom_site_label_1
_geom_angle_atom_site_label_2
_geom_angle_atom_site_label_3
_geom_angle
C4 Ru1 C3 38.08(14)
C4 Ru1 C2 63.24(17)
C3 Ru1 C2 37.86(15)
C4 Ru1 C5 37.15(14)
C3 Ru1 C5 62.22(15)
C2 Ru1 C5 61.81(16)
C4 Ru1 C1 62.29(16)
C3 Ru1 C1 62.52(15)
C2 Ru1 C1 37.28(13)
C5 Ru1 C1 36.42(14)
C4 Ru1 P1 112.22(11)
C3 Ru1 P1 89.02(11)
C2 Ru1 P1 103.48(11)
C5 Ru1 P1 148.79(12)
C1 Ru1 P1 140.37(10)
C4 Ru1 P2 98.95(12)
C3 Ru1 P2 134.49(13)
C2 Ru1 P2 154.36(11)
C5 Ru1 P2 92.74(11)
C1 Ru1 P2 119.22(10)
P1 Ru1 P2 100.36(4)
C4 Ru1 Cl1 153.84(11)
C3 Ru1 Cl1 131.80(13)
C2 Ru1 Cl1 96.88(13)
C5 Ru1 Cl1 119.67(13)
C1 Ru1 Cl1 91.55(12)
P1 Ru1 Cl1 87.96(4)
P2 Ru1 Cl1 93.24(4)
C27 P1 C21 101.01(19)
C27 P1 C15 103.82(19)
C21 P1 C15 101.18(19)
C27 P1 Ru1 121.64(13)
C21 P1 Ru1 118.22(14)
C15 P1 Ru1 108.33(13)
C39 P2 C33 104.47(19)
C39 P2 C45 103.8(2)
C33 P2 C45 95.27(17)
C39 P2 Ru1 109.71(13)
C33 P2 Ru1 127.38(14)
C45 P2 Ru1 113.33(13)
C5 C1 C2 107.0(4)
C5 C1 C6 126.5(4)
C2 C1 C6 126.5(4)
C5 C1 Ru1 70.9(2)
C2 C1 Ru1 68.9(2)
C6 C1 Ru1 125.3(3)
C3 C2 C1 108.3(4)
C3 C2 Ru1 70.5(2)
C1 C2 Ru1 73.9(2)
C2 C3 C4 107.6(4)
C2 C3 Ru1 71.6(2)
C4 C3 Ru1 70.9(2)
C5 C4 C3 107.5(4)
C5 C4 Ru1 73.7(2)
C3 C4 Ru1 71.0(2)
C1 C5 C4 109.5(4)
C1 C5 Ru1 72.7(2)
C4 C5 Ru1 69.2(2)
C7 C6 C1 116.4(4)
C8 C7 C6 123.4(5)
C7 C8 C9 129.0(5)
C10 C9 C14 118.2(5)
C10 C9 C8 123.4(5)
C14 C9 C8 118.4(5)
C9 C10 C11 120.3(5)
C12 C11 C10 121.0(5)
C13 C12 C11 119.3(5)
C12 C13 C14 119.3(6)
C9 C14 C13 121.9(5)
C16 C15 C20 119.8(4)
C16 C15 P1 118.6(3)
C20 C15 P1 121.4(4)
C17 C16 C15 119.5(4)
C18 C17 C16 120.7(5)
C17 C18 C19 120.2(5)
C18 C19 C20 120.4(5)
C19 C20 C15 119.4(5)
C26 C21 C22 118.2(4)
C26 C21 P1 120.0(3)
C22 C21 P1 121.7(4)
C23 C22 C21 121.4(5)
C22 C23 C24 119.8(4)
C23 C24 C25 120.4(5)
C24 C25 C26 119.5(4)
C21 C26 C25 120.8(4)
C28 C27 C32 118.0(4)
C28 C27 P1 123.5(3)
C32 C27 P1 118.5(3)
C29 C28 C27 121.7(4)
C28 C29 C30 119.7(5)
C31 C30 C29 119.3(5)
C32 C31 C30 120.5(5)
C31 C32 C27 120.7(5)
C34 C33 C38 118.4(4)
C34 C33 P2 117.1(3)
C38 C33 P2 123.8(3)
C33 C34 C35 120.8(4)
C34 C35 C36 120.1(5)
C37 C36 C35 119.7(4)
C36 C37 C38 121.0(5)
C37 C38 C33 120.0(5)
C40 C39 C44 118.0(4)
C40 C39 P2 121.6(3)
C44 C39 P2 119.8(3)
C41 C40 C39 121.1(4)
C40 C41 C42 120.7(5)
C43 C42 C41 118.7(5)
C42 C43 C44 121.1(4)
C43 C44 C39 120.4(4)
C46 C45 C50 117.7(4)
C46 C45 P2 119.9(3)
C50 C45 P2 122.2(3)
C47 C46 C45 121.3(4)
C48 C47 C46 119.9(4)
C49 C48 C47 119.5(4)
C48 C49 C50 121.0(4)
C49 C50 C45 120.5(4)

loop_
_geom_bond_atom_site_label_1
_geom_bond_atom_site_label_2
_geom_bond_distance
Ru1 C4 2.176(4)
Ru1 C3 2.177(4)
Ru1 C2 2.192(4)
Ru1 C5 2.234(4)
Ru1 C1 2.257(4)
Ru1 P1 2.2988(10)
Ru1 P2 2.3314(11)
Ru1 Cl1 2.4359(12)
P1 C27 1.831(4)
P1 C21 1.834(4)
P1 C15 1.854(4)
P2 C39 1.826(4)
P2 C33 1.840(4)
P2 C45 1.844(4)
C1 C5 1.404(6)
C1 C2 1.423(5)
C1 C6 1.513(6)
C2 C3 1.417(6)
C3 C4 1.420(5)
C4 C5 1.406(5)
C6 C7 1.489(5)
C7 C8 1.311(6)
C8 C9 1.471(6)
C9 C10 1.370(6)
C9 C14 1.376(6)
C10 C11 1.379(6)
C11 C12 1.377(7)
C12 C13 1.367(7)
C13 C14 1.382(6)
C15 C16 1.389(6)
C15 C20 1.398(5)
C16 C17 1.385(5)
C17 C18 1.369(6)
C18 C19 1.377(6)
C19 C20 1.387(5)
C21 C26 1.374(5)
C21 C22 1.402(5)
C22 C23 1.368(6)
C23 C24 1.373(6)
C24 C25 1.381(5)
C25 C26 1.398(6)
C27 C28 1.387(6)
C27 C32 1.394(5)
C28 C29 1.372(6)
C29 C30 1.389(6)
C30 C31 1.384(6)
C31 C32 1.375(6)
C33 C34 1.379(6)
C33 C38 1.399(5)
C34 C35 1.381(5)
C35 C36 1.382(6)
C36 C37 1.355(6)
C37 C38 1.383(6)
C39 C40 1.390(5)
C39 C44 1.398(5)
C40 C41 1.370(6)
C41 C42 1.391(6)
C42 C43 1.373(6)
C43 C44 1.382(6)
C45 C46 1.387(5)
C45 C50 1.397(5)
C46 C47 1.385(5)
C47 C48 1.384(5)
C48 C49 1.363(6)
C49 C50 1.385(5)
